data_7116156
loop_
_publ_author_name
'Zhao-Feng Wu'
'Bin Tan'
'Jin-Yun Wang'
'Cheng-Feng Du'
'Zhong-Hua Deng'
'Xiao-Ying Huang'

_publ_section_title
;
 Tunable photoluminescence and direct white-light emission in Mg-based
 coordination networks
;
_journal_name_full Chem.Commun.
_journal_page_first 157
_journal_paper_doi 10.1039/C4cc07634F
_journal_volume 51
_journal_year 2015
_chemical_formula_moiety 'C38 H32 Mg3 N2 O12, 2(H   O0.50)'
_chemical_formula_sum 'C38 H34 Mg3 N2 O13'
_chemical_formula_weight 799.60
_chemical_name_systematic
; 
 ? 
;
_space_group_IT_number 14
_symmetry_cell_setting monoclinic
_symmetry_space_group_name_Hall '-P 2ybc'
_symmetry_space_group_name_H-M 'P 1 21/c 1'
_atom_sites_solution_hydrogens geom
_atom_sites_solution_primary direct
_atom_sites_solution_secondary difmap
_audit_creation_method SHELXL-97
_cell_angle_alpha 90.00
_cell_angle_beta 97.495(3)
_cell_angle_gamma 90.00
_cell_formula_units_Z 2
_cell_length_a 6.75674(18)
_cell_length_b 16.2310(5)
_cell_length_c 16.3562(5)
_cell_measurement_reflns_used 2969
_cell_measurement_temperature 293(2)
_cell_measurement_theta_max 29.1676
_cell_measurement_theta_min 2.5097
_cell_volume 1778.44(9)
_computing_cell_refinement
;
CrysAlisPro, Agilent Technologies,
Version 1.171.36.28 (release 01-02-2013 CrysAlis171 .NET)
(compiled Feb  1 2013,16:14:44)
;
_computing_data_collection
;
CrysAlisPro, Agilent Technologies,
Version 1.171.36.28 (release 01-02-2013 CrysAlis171 .NET)
(compiled Feb  1 2013,16:14:44)
;
_computing_data_reduction
;
CrysAlisPro, Agilent Technologies,
Version 1.171.36.28 (release 01-02-2013 CrysAlis171 .NET)
(compiled Feb  1 2013,16:14:44)
;
_computing_structure_refinement 'SHELXL-97 (Sheldrick, 1997)'
_computing_structure_solution 'SHELXS-97 (Sheldrick, 1990)'
_diffrn_ambient_temperature 293(2)
_diffrn_measured_fraction_theta_full 0.983
_diffrn_measured_fraction_theta_max 0.983
_diffrn_radiation_monochromator graphite
_diffrn_radiation_source 'fine-focus sealed tube'
_diffrn_radiation_type MoK\a
_diffrn_radiation_wavelength 0.71073
_diffrn_reflns_av_R_equivalents 0.0231
_diffrn_reflns_av_sigmaI/netI 0.0395
_diffrn_reflns_limit_h_max 8
_diffrn_reflns_limit_h_min -4
_diffrn_reflns_limit_k_max 19
_diffrn_reflns_limit_k_min -20
_diffrn_reflns_limit_l_max 20
_diffrn_reflns_limit_l_min -20
_diffrn_reflns_number 7904
_diffrn_reflns_theta_full 27.09
_diffrn_reflns_theta_max 27.09
_diffrn_reflns_theta_min 2.51
_exptl_absorpt_coefficient_mu 0.159
_exptl_absorpt_correction_T_max 1.00000
_exptl_absorpt_correction_T_min 0.82652
_exptl_absorpt_correction_type multi-scan
_exptl_absorpt_process_details
;
CrysAlisPro, Agilent Technologies,
Version 1.171.36.28 (release 01-02-2013 CrysAlis171 .NET)
(compiled Feb  1 2013,16:14:44)
Empirical absorption correction using spherical harmonics,
 implemented in SCALE3 ABSPACK scaling algorithm.
;
_exptl_crystal_colour brown
_exptl_crystal_density_diffrn 1.493
_exptl_crystal_density_method 'not measured'
_exptl_crystal_description block
_exptl_crystal_F_000 832
_exptl_crystal_size_max 0.21
_exptl_crystal_size_mid 0.21
_exptl_crystal_size_min 0.20
_refine_diff_density_max 0.347
_refine_diff_density_min -0.518
_refine_diff_density_rms 0.066
_refine_ls_extinction_method none
_refine_ls_goodness_of_fit_ref 1.008
_refine_ls_hydrogen_treatment mixed
_refine_ls_matrix_type full
_refine_ls_number_parameters 273
_refine_ls_number_reflns 3857
_refine_ls_number_restraints 10
_refine_ls_restrained_S_all 1.009
_refine_ls_R_factor_all 0.0594
_refine_ls_R_factor_gt 0.0456
_refine_ls_shift/su_max 0.001
_refine_ls_shift/su_mean 0.000
_refine_ls_structure_factor_coef Fsqd
_refine_ls_weighting_details 'calc w=1/[\s^2^(Fo^2^)+(0.0450P)^2^+1.8000P] where P=(Fo^2^+2Fc^2^)/3'
_refine_ls_weighting_scheme calc
_refine_ls_wR_factor_gt 0.1086
_refine_ls_wR_factor_ref 0.1172
_reflns_number_gt 3138
_reflns_number_total 3857
_reflns_threshold_expression >2sigma(I)
_cod_data_source_file c4cc07634f2.cif
_cod_data_source_block compound-2
_cod_original_cell_volume 1778.44(8)
_cod_original_sg_symbol_H-M P2(1)/c
_cod_database_code 7116156

loop_
_symmetry_equiv_pos_as_xyz
'x, y, z'
'-x, y+1/2, -z+1/2'
'-x, -y, -z'
'x, -y-1/2, z-1/2'

loop_
_atom_site_label
_atom_site_type_symbol
_atom_site_fract_x
_atom_site_fract_y
_atom_site_fract_z
_atom_site_U_iso_or_equiv
_atom_site_adp_type
_atom_site_occupancy
_atom_site_symmetry_multiplicity
_atom_site_calc_flag
_atom_site_refinement_flags
_atom_site_disorder_group
Mg1 Mg 0.44386(9) 0.52570(4) 0.41191(4) 0.01450(16) Uani 1 1 d . .
Mg2 Mg 0.0000 0.5000 0.5000 0.0126(2) Uani 1 2 d S .
O1 O 0.3355(2) 0.41165(9) 0.37594(9) 0.0235(3) Uani 1 1 d . .
O2 O 0.0237(2) 0.41292(9) 0.40750(9) 0.0233(3) Uani 1 1 d . .
O3 O 0.0456(2) 0.10304(9) 0.07986(9) 0.0209(3) Uani 1 1 d . .
O4 O -0.2003(2) 0.07903(9) 0.15441(9) 0.0241(3) Uani 1 1 d . .
O5 O 0.69046(19) 0.47426(8) 0.48059(8) 0.0136(3) Uani 1 1 d . .
H5A H 0.6856 0.4258 0.4664 0.016 Uiso 1 1 d R .
N1 N 0.5617(3) 0.52710(14) 0.28728(11) 0.0329(5) Uani 1 1 d . .
C1 C 0.1580(3) 0.38733(12) 0.36852(12) 0.0171(4) Uani 1 1 d . .
C2 C 0.1032(3) 0.31961(12) 0.30642(12) 0.0185(4) Uani 1 1 d . .
C3 C 0.0680(4) 0.24208(13) 0.33310(13) 0.0269(5) Uani 1 1 d . .
H3A H 0.0771 0.2317 0.3894 0.032 Uiso 1 1 calc R .
C4 C 0.0184(4) 0.17793(13) 0.27709(13) 0.0260(5) Uani 1 1 d . .
H4A H -0.0075 0.1258 0.2967 0.031 Uiso 1 1 calc R .
C5 C 0.0073(3) 0.19055(12) 0.19415(12) 0.0181(4) Uani 1 1 d . .
C6 C 0.0395(3) 0.27082(12) 0.16334(12) 0.0182(4) Uani 1 1 d . .
C7 C 0.0155(4) 0.28970(14) 0.07798(13) 0.0262(5) Uani 1 1 d . .
H7A H -0.0169 0.2479 0.0396 0.031 Uiso 1 1 calc R .
C8 C 0.0390(4) 0.36823(15) 0.05132(14) 0.0324(6) Uani 1 1 d . .
H8A H 0.0216 0.3794 -0.0049 0.039 Uiso 1 1 calc R .
C9 C 0.0893(4) 0.43243(14) 0.10779(14) 0.0303(5) Uani 1 1 d . .
H9A H 0.1060 0.4857 0.0888 0.036 Uiso 1 1 calc R .
C10 C 0.1136(3) 0.41694(13) 0.19018(14) 0.0250(5) Uani 1 1 d . .
H10A H 0.1467 0.4599 0.2271 0.030 Uiso 1 1 calc R .
C11 C 0.0891(3) 0.33625(12) 0.22066(12) 0.0175(4) Uani 1 1 d . .
C12 C -0.0533(3) 0.11889(12) 0.13830(12) 0.0165(4) Uani 1 1 d . .
C13 C 0.6218(4) 0.4584(2) 0.25405(16) 0.0477(8) Uani 1 1 d . .
H13A H 0.6668 0.4154 0.2892 0.057 Uiso 1 1 calc R .
C14 C 0.6213(5) 0.4470(3) 0.17118(19) 0.0668(11) Uani 1 1 d . .
H14A H 0.6654 0.3973 0.1517 0.080 Uiso 1 1 calc R .
C15 C 0.5573(5) 0.5074(3) 0.11753(18) 0.0724(13) Uani 1 1 d D .
C16 C 0.5051(5) 0.5819(3) 0.15100(18) 0.0663(11) Uani 1 1 d . .
H16A H 0.4685 0.6267 0.1169 0.080 Uiso 1 1 calc R .
C17 C 0.5083(4) 0.5887(2) 0.23553(16) 0.0442(7) Uani 1 1 d . .
H17A H 0.4715 0.6386 0.2571 0.053 Uiso 1 1 calc R .
C18 C 0.5088(14) 0.5327(6) 0.0246(5) 0.036(3) Uani 0.346(12) 1 d PDU 1
H18A H 0.4941 0.5869 0.0061 0.044 Uiso 0.346(12) 1 calc PR 1
C18B C 0.5473(7) 0.4778(4) 0.0297(3) 0.0439(17) Uani 0.654(12) 1 d PDU 2
H18B H 0.6076 0.4285 0.0179 0.053 Uiso 0.654(12) 1 calc PR 2
O6 O 0.5732(2) 0.64240(10) 0.42982(11) 0.0292(4) Uani 1 1 d D .
H6 H 0.6940(16) 0.6397(17) 0.4296(17) 0.035 Uiso 1 1 d D .
C19 C 0.5125(7) 0.7191(3) 0.4483(4) 0.121(2) Uani 1 1 d . .
H19A H 0.3778 0.7167 0.4609 0.145 Uiso 1 1 calc R .
H19B H 0.5185 0.7549 0.4019 0.145 Uiso 1 1 calc R .
H19C H 0.5983 0.7401 0.4951 0.145 Uiso 1 1 calc R .
O1W O 0.6392(13) 0.2870(5) 0.4034(7) 0.169(4) Uani 0.50 1 d P .
H1A H 0.5351 0.3110 0.3865 0.254 Uiso 0.50 1 d PR .
H1B H 0.7429 0.3120 0.3993 0.254 Uiso 0.50 1 d PR .

loop_
_atom_site_aniso_label
_atom_site_aniso_U_11
_atom_site_aniso_U_22
_atom_site_aniso_U_33
_atom_site_aniso_U_23
_atom_site_aniso_U_13
_atom_site_aniso_U_12
Mg1 0.0143(3) 0.0179(3) 0.0113(3) 0.0007(2) 0.0014(2) 0.0011(3)
Mg2 0.0140(4) 0.0124(4) 0.0118(4) 0.0004(3) 0.0026(3) 0.0011(3)
O1 0.0185(7) 0.0241(8) 0.0273(8) -0.0104(6) 0.0003(6) -0.0013(6)
O2 0.0247(8) 0.0244(8) 0.0222(8) -0.0103(6) 0.0081(6) -0.0022(6)
O3 0.0209(7) 0.0227(8) 0.0202(7) -0.0098(6) 0.0064(6) -0.0037(6)
O4 0.0223(8) 0.0307(8) 0.0197(7) -0.0088(6) 0.0038(6) -0.0108(7)
O5 0.0147(6) 0.0137(6) 0.0124(6) -0.0018(5) 0.0015(5) 0.0001(5)
N1 0.0217(9) 0.0604(14) 0.0169(9) 0.0000(9) 0.0033(7) -0.0015(9)
C1 0.0234(10) 0.0144(9) 0.0128(9) -0.0021(7) 0.0001(8) 0.0008(8)
C2 0.0187(9) 0.0194(10) 0.0176(10) -0.0078(8) 0.0034(8) -0.0008(8)
C3 0.0434(14) 0.0239(11) 0.0135(10) -0.0030(8) 0.0048(9) -0.0076(10)
C4 0.0407(13) 0.0173(10) 0.0199(11) -0.0016(8) 0.0040(9) -0.0084(10)
C5 0.0185(9) 0.0182(10) 0.0176(10) -0.0057(8) 0.0029(8) -0.0003(8)
C6 0.0190(10) 0.0196(10) 0.0163(10) -0.0040(8) 0.0031(8) 0.0003(8)
C7 0.0367(13) 0.0243(11) 0.0171(10) -0.0048(9) 0.0012(9) -0.0019(10)
C8 0.0484(15) 0.0319(13) 0.0165(11) 0.0020(9) 0.0024(10) 0.0000(11)
C9 0.0397(13) 0.0210(11) 0.0294(12) 0.0047(9) 0.0022(10) -0.0032(10)
C10 0.0314(12) 0.0181(10) 0.0248(11) -0.0045(8) 0.0015(9) -0.0035(9)
C11 0.0176(9) 0.0171(10) 0.0179(10) -0.0034(8) 0.0027(8) -0.0006(8)
C12 0.0166(9) 0.0159(9) 0.0159(9) -0.0023(7) -0.0016(7) 0.0003(8)
C13 0.0318(14) 0.082(2) 0.0304(14) -0.0135(14) 0.0094(11) 0.0114(14)
C14 0.0393(16) 0.132(3) 0.0318(16) -0.031(2) 0.0141(13) -0.001(2)
C15 0.0358(16) 0.164(4) 0.0204(15) -0.022(2) 0.0141(13) -0.028(2)
C16 0.0429(17) 0.129(4) 0.0264(15) 0.0298(19) 0.0016(13) -0.023(2)
C17 0.0363(14) 0.072(2) 0.0249(13) 0.0112(13) 0.0050(11) -0.0097(14)
C18 0.040(5) 0.059(7) 0.010(5) 0.004(4) 0.003(3) -0.007(4)
C18B 0.041(3) 0.069(4) 0.023(3) -0.002(3) 0.009(2) 0.006(2)
O6 0.0217(8) 0.0204(8) 0.0459(10) 0.0001(7) 0.0055(7) -0.0011(7)
C19 0.061(3) 0.056(3) 0.247(7) -0.033(3) 0.025(4) 0.001(2)
O1W 0.120(7) 0.096(6) 0.289(13) 0.024(7) 0.018(7) 0.035(5)

loop_
_atom_type_symbol
_atom_type_description
_atom_type_scat_dispersion_real
_atom_type_scat_dispersion_imag
_atom_type_scat_source
C C 0.0033 0.0016 'International Tables Vol C Tables 4.2.6.8 and 6.1.1.4'
H H 0.0000 0.0000 'International Tables Vol C Tables 4.2.6.8 and 6.1.1.4'
N N 0.0061 0.0033 'International Tables Vol C Tables 4.2.6.8 and 6.1.1.4'
O O 0.0106 0.0060 'International Tables Vol C Tables 4.2.6.8 and 6.1.1.4'
Mg Mg 0.0486 0.0363 'International Tables Vol C Tables 4.2.6.8 and 6.1.1.4'

loop_
_geom_angle_atom_site_label_1
_geom_angle_atom_site_label_2
_geom_angle_atom_site_label_3
_geom_angle
_geom_angle_site_symmetry_1
_geom_angle_site_symmetry_3
O4 Mg1 O1 89.84(7) 2 .
O4 Mg1 O5 178.67(7) 2 .
O1 Mg1 O5 91.36(6) . .
O4 Mg1 O5 92.21(6) 2 3_666
O1 Mg1 O5 93.66(6) . 3_666
O5 Mg1 O5 87.15(6) . 3_666
O4 Mg1 O6 89.07(7) 2 .
O1 Mg1 O6 170.47(7) . .
O5 Mg1 O6 89.84(6) . .
O5 Mg1 O6 95.84(6) 3_666 .
O4 Mg1 N1 82.67(7) 2 .
O1 Mg1 N1 84.60(7) . .
O5 Mg1 N1 98.01(7) . .
O5 Mg1 N1 174.58(7) 3_666 .
O6 Mg1 N1 85.86(8) . .
O4 Mg1 Mg1 135.50(5) 2 3_666
O1 Mg1 Mg1 93.48(5) . 3_666
O5 Mg1 Mg1 43.84(4) . 3_666
O5 Mg1 Mg1 43.31(4) 3_666 3_666
O6 Mg1 Mg1 93.94(6) . 3_666
N1 Mg1 Mg1 141.83(6) . 3_666
O4 Mg1 Mg2 66.21(4) 2 .
O1 Mg1 Mg2 73.65(4) . .
O5 Mg1 Mg2 113.61(4) . .
O5 Mg1 Mg2 33.37(4) 3_666 .
O6 Mg1 Mg2 114.41(5) . .
N1 Mg1 Mg2 141.46(5) . .
Mg1 Mg1 Mg2 72.30(2) 3_666 .
O4 Mg1 H5A 161.8 2 .
O1 Mg1 H5A 72.2 . .
O5 Mg1 H5A 19.5 . .
O5 Mg1 H5A 92.2 3_666 .
O6 Mg1 H5A 108.0 . .
N1 Mg1 H5A 92.2 . .
Mg1 Mg1 H5A 51.6 3_666 .
Mg2 Mg1 H5A 110.2 . .
O2 Mg2 O2 180.0 3_566 .
O2 Mg2 O5 85.73(5) 3_566 3_666
O2 Mg2 O5 94.27(5) . 3_666
O2 Mg2 O5 94.27(5) 3_566 1_455
O2 Mg2 O5 85.73(5) . 1_455
O5 Mg2 O5 180.0 3_666 1_455
O2 Mg2 O3 83.91(6) 3_566 2
O2 Mg2 O3 96.09(6) . 2
O5 Mg2 O3 89.88(5) 3_666 2
O5 Mg2 O3 90.12(5) 1_455 2
O2 Mg2 O3 96.09(6) 3_566 4_566
O2 Mg2 O3 83.91(6) . 4_566
O5 Mg2 O3 90.12(5) 3_666 4_566
O5 Mg2 O3 89.88(5) 1_455 4_566
O3 Mg2 O3 180.0 2 4_566
O2 Mg2 Mg1 111.47(4) 3_566 .
O2 Mg2 Mg1 68.53(4) . .
O5 Mg2 Mg1 32.76(3) 3_666 .
O5 Mg2 Mg1 147.24(3) 1_455 .
O3 Mg2 Mg1 73.56(4) 2 .
O3 Mg2 Mg1 106.44(4) 4_566 .
O2 Mg2 Mg1 68.53(4) 3_566 3_566
O2 Mg2 Mg1 111.47(4) . 3_566
O5 Mg2 Mg1 147.24(3) 3_666 3_566
O5 Mg2 Mg1 32.76(3) 1_455 3_566
O3 Mg2 Mg1 106.44(4) 2 3_566
O3 Mg2 Mg1 73.56(4) 4_566 3_566
Mg1 Mg2 Mg1 180.0 . 3_566
C1 O1 Mg1 127.90(13) . .
C1 O2 Mg2 136.44(13) . .
C12 O3 Mg2 125.37(13) . 2_545
C12 O4 Mg1 136.02(13) . 2_545
Mg1 O5 Mg1 92.85(6) . 3_666
Mg1 O5 Mg2 135.63(7) . 1_655
Mg1 O5 Mg2 113.87(6) 3_666 1_655
Mg1 O5 H5A 103.5 . .
Mg1 O5 H5A 103.6 3_666 .
Mg2 O5 H5A 103.6 1_655 .
C13 N1 C17 116.3(2) . .
C13 N1 Mg1 121.21(19) . .
C17 N1 Mg1 118.60(18) . .
O2 C1 O1 126.64(18) . .
O2 C1 C2 117.10(18) . .
O1 C1 C2 116.26(17) . .
C3 C2 C11 120.00(18) . .
C3 C2 C1 119.64(18) . .
C11 C2 C1 120.35(18) . .
C2 C3 C4 120.98(19) . .
C2 C3 H3A 119.5 . .
C4 C3 H3A 119.5 . .
C5 C4 C3 121.1(2) . .
C5 C4 H4A 119.4 . .
C3 C4 H4A 119.4 . .
C4 C5 C6 119.89(18) . .
C4 C5 C12 117.61(18) . .
C6 C5 C12 122.36(18) . .
C7 C6 C5 122.89(18) . .
C7 C6 C11 118.23(19) . .
C5 C6 C11 118.81(18) . .
C8 C7 C6 120.9(2) . .
C8 C7 H7A 119.5 . .
C6 C7 H7A 119.5 . .
C7 C8 C9 120.8(2) . .
C7 C8 H8A 119.6 . .
C9 C8 H8A 119.6 . .
C10 C9 C8 120.1(2) . .
C10 C9 H9A 119.9 . .
C8 C9 H9A 119.9 . .
C9 C10 C11 121.0(2) . .
C9 C10 H10A 119.5 . .
C11 C10 H10A 119.5 . .
C10 C11 C2 121.80(18) . .
C10 C11 C6 118.96(18) . .
C2 C11 C6 119.17(18) . .
O4 C12 O3 124.84(18) . .
O4 C12 C5 115.88(17) . .
O3 C12 C5 119.27(17) . .
N1 C13 C14 123.9(3) . .
N1 C13 H13A 118.0 . .
C14 C13 H13A 118.0 . .
C15 C14 C13 120.4(4) . .
C15 C14 H14A 119.8 . .
C13 C14 H14A 119.8 . .
C14 C15 C16 116.8(3) . .
C14 C15 C18B 111.1(4) . .
C16 C15 C18B 132.0(4) . .
C14 C15 C18 146.2(5) . .
C16 C15 C18 97.0(5) . .
C18B C15 C18 35.1(3) . .
C17 C16 C15 119.4(3) . .
C17 C16 H16A 120.3 . .
C15 C16 H16A 120.3 . .
N1 C17 C16 122.9(3) . .
N1 C17 H17A 118.5 . .
C16 C17 H17A 118.5 . .
C18 C18 C15 111.5(11) 3_665 .
C18 C18 H18A 124.2 3_665 .
C15 C18 H18A 124.2 . .
C18B C18B C15 119.3(7) 3_665 .
C18B C18B H18B 120.4 3_665 .
C15 C18B H18B 120.4 . .
C19 O6 Mg1 136.8(2) . .
C19 O6 H6 112.4(19) . .
Mg1 O6 H6 110.5(19) . .
O6 C19 H19A 109.5 . .
O6 C19 H19B 109.5 . .
H19A C19 H19B 109.5 . .
O6 C19 H19C 109.5 . .
H19A C19 H19C 109.5 . .
H19B C19 H19C 109.5 . .
H1A O1W H1B 116.2 . .

loop_
_geom_bond_atom_site_label_1
_geom_bond_atom_site_label_2
_geom_bond_distance
_geom_bond_site_symmetry_2
Mg1 O4 2.0418(15) 2
Mg1 O1 2.0486(16) .
Mg1 O5 2.0609(14) .
Mg1 O5 2.0812(14) 3_666
Mg1 O6 2.0907(17) .
Mg1 N1 2.2833(19) .
Mg1 Mg1 3.0009(12) 3_666
Mg1 Mg2 3.5174(6) .
Mg1 H5A 2.3898 .
Mg2 O2 2.0918(14) 3_566
Mg2 O2 2.0918(14) .
Mg2 O5 2.1158(13) 3_666
Mg2 O5 2.1158(13) 1_455
Mg2 O3 2.1198(13) 2
Mg2 O3 2.1198(13) 4_566
Mg2 Mg1 3.5174(6) 3_566
O1 C1 1.253(2) .
O2 C1 1.247(2) .
O3 C12 1.262(2) .
O3 Mg2 2.1198(13) 2_545
O4 C12 1.242(2) .
O4 Mg1 2.0418(15) 2_545
O5 Mg1 2.0812(14) 3_666
O5 Mg2 2.1158(13) 1_655
O5 H5A 0.8201 .
N1 C13 1.327(4) .
N1 C17 1.329(4) .
C1 C2 1.510(3) .
C2 C3 1.363(3) .
C2 C11 1.419(3) .
C3 C4 1.398(3) .
C3 H3A 0.9300 .
C4 C5 1.364(3) .
C4 H4A 0.9300 .
C5 C6 1.424(3) .
C5 C12 1.503(3) .
C6 C7 1.418(3) .
C6 C11 1.427(3) .
C7 C8 1.363(3) .
C7 H7A 0.9300 .
C8 C9 1.404(3) .
C8 H8A 0.9300 .
C9 C10 1.360(3) .
C9 H9A 0.9300 .
C10 C11 1.419(3) .
C10 H10A 0.9300 .
C13 C14 1.367(4) .
C13 H13A 0.9300 .
C14 C15 1.348(6) .
C14 H14A 0.9300 .
C15 C16 1.392(6) .
C15 C18B 1.508(6) .
C15 C18 1.568(9) .
C16 C17 1.384(4) .
C16 H16A 0.9300 .
C17 H17A 0.9300 .
C18 C18 1.328(16) 3_665
C18 H18A 0.9300 .
C18B C18B 1.308(10) 3_665
C18B H18B 0.9300 .
O6 C19 1.358(4) .
O6 H6 0.818(10) .
C19 H19A 0.9600 .
C19 H19B 0.9600 .
C19 H19C 0.9600 .
O1W H1A 0.8199 .
O1W H1B 0.8200 .

loop_
_geom_hbond_atom_site_label_D
_geom_hbond_atom_site_label_H
_geom_hbond_atom_site_label_A
_geom_hbond_distance_DH
_geom_hbond_distance_HA
_geom_hbond_distance_DA
_geom_hbond_angle_DHA
_geom_hbond_site_symmetry_A
O5 H5A O1W 0.82 2.48 3.293(9) 171.1 .
O6 H6 O3 0.818(10) 1.883(12) 2.678(2) 164(3) 2_655
O1W H1A O1 0.82 2.11 2.875(8) 155.0 .
O1W H1B O2 0.82 2.50 3.300(9) 166.4 1_655

loop_
_geom_torsion_atom_site_label_1
_geom_torsion_atom_site_label_2
_geom_torsion_atom_site_label_3
_geom_torsion_atom_site_label_4
_geom_torsion
_geom_torsion_site_symmetry_1
_geom_torsion_site_symmetry_4
O4 Mg1 Mg2 O2 -97.62(7) 2 3_566
O1 Mg1 Mg2 O2 165.12(7) . 3_566
O5 Mg1 Mg2 O2 80.93(6) . 3_566
O5 Mg1 Mg2 O2 40.61(8) 3_666 3_566
O6 Mg1 Mg2 O2 -20.31(7) . 3_566
N1 Mg1 Mg2 O2 -136.60(11) . 3_566
Mg1 Mg1 Mg2 O2 65.92(5) 3_666 3_566
O4 Mg1 Mg2 O2 82.38(7) 2 .
O1 Mg1 Mg2 O2 -14.88(7) . .
O5 Mg1 Mg2 O2 -99.07(6) . .
O5 Mg1 Mg2 O2 -139.39(8) 3_666 .
O6 Mg1 Mg2 O2 159.69(7) . .
N1 Mg1 Mg2 O2 43.40(11) . .
Mg1 Mg1 Mg2 O2 -114.08(5) 3_666 .
O4 Mg1 Mg2 O5 -138.24(9) 2 3_666
O1 Mg1 Mg2 O5 124.51(8) . 3_666
O5 Mg1 Mg2 O5 40.32(10) . 3_666
O6 Mg1 Mg2 O5 -60.93(9) . 3_666
N1 Mg1 Mg2 O5 -177.21(13) . 3_666
Mg1 Mg1 Mg2 O5 25.30(7) 3_666 3_666
O4 Mg1 Mg2 O5 41.76(9) 2 1_455
O1 Mg1 Mg2 O5 -55.49(8) . 1_455
O5 Mg1 Mg2 O5 -139.68(10) . 1_455
O5 Mg1 Mg2 O5 180.0 3_666 1_455
O6 Mg1 Mg2 O5 119.07(9) . 1_455
N1 Mg1 Mg2 O5 2.79(13) . 1_455
Mg1 Mg1 Mg2 O5 -154.70(7) 3_666 1_455
O4 Mg1 Mg2 O3 -21.21(7) 2 2
O1 Mg1 Mg2 O3 -118.46(6) . 2
O5 Mg1 Mg2 O3 157.35(6) . 2
O5 Mg1 Mg2 O3 117.03(8) 3_666 2
O6 Mg1 Mg2 O3 56.10(7) . 2
N1 Mg1 Mg2 O3 -60.18(11) . 2
Mg1 Mg1 Mg2 O3 142.33(5) 3_666 2
O4 Mg1 Mg2 O3 158.79(7) 2 4_566
O1 Mg1 Mg2 O3 61.54(6) . 4_566
O5 Mg1 Mg2 O3 -22.65(6) . 4_566
O5 Mg1 Mg2 O3 -62.97(8) 3_666 4_566
O6 Mg1 Mg2 O3 -123.90(7) . 4_566
N1 Mg1 Mg2 O3 119.82(11) . 4_566
Mg1 Mg1 Mg2 O3 -37.67(5) 3_666 4_566
O4 Mg1 Mg2 Mg1 113(100) 2 3_566
O1 Mg1 Mg2 Mg1 16(100) . 3_566
O5 Mg1 Mg2 Mg1 -68(100) . 3_566
O5 Mg1 Mg2 Mg1 -109(100) 3_666 3_566
O6 Mg1 Mg2 Mg1 -170(100) . 3_566
N1 Mg1 Mg2 Mg1 74(100) . 3_566
Mg1 Mg1 Mg2 Mg1 -83(100) 3_666 3_566
O4 Mg1 O1 C1 -39.25(17) 2 .
O5 Mg1 O1 C1 140.18(17) . .
O5 Mg1 O1 C1 52.95(17) 3_666 .
O6 Mg1 O1 C1 -122.7(4) . .
N1 Mg1 O1 C1 -121.91(18) . .
Mg1 Mg1 O1 C1 96.34(17) 3_666 .
Mg2 Mg1 O1 C1 25.93(16) . .
O2 Mg2 O2 C1 110(100) 3_566 .
O5 Mg2 O2 C1 -6.4(2) 3_666 .
O5 Mg2 O2 C1 173.6(2) 1_455 .
O3 Mg2 O2 C1 84.0(2) 2 .
O3 Mg2 O2 C1 -96.0(2) 4_566 .
Mg1 Mg2 O2 C1 14.30(19) . .
Mg1 Mg2 O2 C1 -165.70(19) 3_566 .
O4 Mg1 O5 Mg1 61(3) 2 3_666
O1 Mg1 O5 Mg1 -93.60(6) . 3_666
O5 Mg1 O5 Mg1 0.0 3_666 3_666
O6 Mg1 O5 Mg1 95.86(6) . 3_666
N1 Mg1 O5 Mg1 -178.34(8) . 3_666
Mg2 Mg1 O5 Mg1 -20.88(5) . 3_666
O4 Mg1 O5 Mg2 -68(3) 2 1_655
O1 Mg1 O5 Mg2 137.32(9) . 1_655
O5 Mg1 O5 Mg2 -129.07(11) 3_666 1_655
O6 Mg1 O5 Mg2 -33.22(10) . 1_655
N1 Mg1 O5 Mg2 52.58(11) . 1_655
Mg1 Mg1 O5 Mg2 -129.07(11) 3_666 1_655
Mg2 Mg1 O5 Mg2 -149.95(7) . 1_655
O4 Mg1 N1 C13 -123.89(19) 2 .
O1 Mg1 N1 C13 -33.35(19) . .
O5 Mg1 N1 C13 57.27(19) . .
O5 Mg1 N1 C13 -104.9(8) 3_666 .
O6 Mg1 N1 C13 146.52(19) . .
Mg1 Mg1 N1 C13 55.4(2) 3_666 .
Mg2 Mg1 N1 C13 -88.4(2) . .
O4 Mg1 N1 C17 33.15(19) 2 .
O1 Mg1 N1 C17 123.7(2) . .
O5 Mg1 N1 C17 -145.70(19) . .
O5 Mg1 N1 C17 52.1(9) 3_666 .
O6 Mg1 N1 C17 -56.44(19) . .
Mg1 Mg1 N1 C17 -147.55(17) 3_666 .
Mg2 Mg1 N1 C17 68.6(2) . .
Mg2 O2 C1 O1 -0.9(3) . .
Mg2 O2 C1 C2 178.57(14) . .
Mg1 O1 C1 O2 -28.3(3) . .
Mg1 O1 C1 C2 152.30(14) . .
O2 C1 C2 C3 -71.1(3) . .
O1 C1 C2 C3 108.4(2) . .
O2 C1 C2 C11 109.2(2) . .
O1 C1 C2 C11 -71.3(3) . .
C11 C2 C3 C4 0.2(3) . .
C1 C2 C3 C4 -179.5(2) . .
C2 C3 C4 C5 1.2(4) . .
C3 C4 C5 C6 -2.3(3) . .
C3 C4 C5 C12 -178.1(2) . .
C4 C5 C6 C7 -175.0(2) . .
C12 C5 C6 C7 0.6(3) . .
C4 C5 C6 C11 1.9(3) . .
C12 C5 C6 C11 177.52(18) . .
C5 C6 C7 C8 177.0(2) . .
C11 C6 C7 C8 0.0(3) . .
C6 C7 C8 C9 0.5(4) . .
C7 C8 C9 C10 -0.5(4) . .
C8 C9 C10 C11 0.1(4) . .
C9 C10 C11 C2 -176.5(2) . .
C9 C10 C11 C6 0.4(3) . .
C3 C2 C11 C10 176.4(2) . .
C1 C2 C11 C10 -3.9(3) . .
C3 C2 C11 C6 -0.5(3) . .
C1 C2 C11 C6 179.18(18) . .
C7 C6 C11 C10 -0.5(3) . .
C5 C6 C11 C10 -177.55(19) . .
C7 C6 C11 C2 176.59(19) . .
C5 C6 C11 C2 -0.5(3) . .
Mg1 O4 C12 O3 -41.0(3) 2_545 .
Mg1 O4 C12 C5 139.35(17) 2_545 .
Mg2 O3 C12 O4 -4.7(3) 2_545 .
Mg2 O3 C12 C5 174.97(13) 2_545 .
C4 C5 C12 O4 46.4(3) . .
C6 C5 C12 O4 -129.3(2) . .
C4 C5 C12 O3 -133.3(2) . .
C6 C5 C12 O3 51.0(3) . .
C17 N1 C13 C14 -3.4(4) . .
Mg1 N1 C13 C14 154.1(2) . .
N1 C13 C14 C15 0.0(5) . .
C13 C14 C15 C16 3.9(5) . .
C13 C14 C15 C18B -173.3(3) . .
C13 C14 C15 C18 -175.0(6) . .
C14 C15 C16 C17 -4.2(4) . .
C18B C15 C16 C17 172.3(4) . .
C18 C15 C16 C17 175.1(4) . .
C13 N1 C17 C16 3.0(4) . .
Mg1 N1 C17 C16 -155.2(2) . .
C15 C16 C17 N1 0.8(4) . .
C14 C15 C18 C18 16.3(15) . 3_665
C16 C15 C18 C18 -162.7(9) . 3_665
C18B C15 C18 C18 13.6(6) . 3_665
C14 C15 C18B C18B 166.8(6) . 3_665
C16 C15 C18B C18B -9.8(9) . 3_665
C18 C15 C18B C18B -14.8(6) . 3_665
O4 Mg1 O6 C19 42.4(5) 2 .
O1 Mg1 O6 C19 125.9(6) . .
O5 Mg1 O6 C19 -136.8(5) . .
O5 Mg1 O6 C19 -49.7(5) 3_666 .
N1 Mg1 O6 C19 125.2(5) . .
Mg1 Mg1 O6 C19 -93.1(5) 3_666 .
Mg2 Mg1 O6 C19 -20.8(5) . .
